data_4122352
loop_
_publ_author_name
'Frasconi, Marco'
'Kikuchi, Takashi'
'Cao, Dennis'
'Wu, Yilei'
'Liu, Wei-Guang'
'Dyar, Scott M.'
'Barin, Gokhan'
'Sarjeant, Amy A.'
'Stern, Charlotte L.'
'Carmieli, Raanan'
'Wang, Cheng'
'Wasielewski, Michael R.'
'Goddard, 3rd, William A'
'Stoddart, J. Fraser'

_publ_section_title
;
 Mechanical bonds and topological effects in radical dimer stabilization.
;
_journal_issue 31
_journal_name_full 'Journal of the American Chemical Society'
_journal_page_first 11011
_journal_page_last 11026
_journal_paper_doi 10.1021/ja504662a
_journal_volume 136
_journal_year 2014
_chemical_formula_moiety 'C46 H52 N12 Pt2, 2(C34 H44 O10 S4), 8(F6 P), 2(C2 H3 N)'
_chemical_formula_sum 'C118 H146 F48 N14 O20 P8 Pt2 S8'
_chemical_formula_weight 3886.90
_chemical_name_systematic
;
 ?
;
_space_group_crystal_system monoclinic
_space_group_IT_number 15
_space_group_name_Hall '-C 2yc'
_space_group_name_H-M_alt 'C 1 2/c 1'
_symmetry_space_group_name_Hall '-C 2yc'
_symmetry_space_group_name_H-M 'C 1 2/c 1'
_atom_sites_solution_hydrogens geom
_atom_sites_solution_primary direct
_audit_creation_date 2012-10-31
_audit_creation_method
;
  Olex2 1.2
  (compiled Oct 26 2012 17:09:49, GUI svn.r4371)
;
_cell_angle_alpha 90
_cell_angle_beta 99.3191(19)
_cell_angle_gamma 90
_cell_formula_units_Z 4
_cell_length_a 35.6937(10)
_cell_length_b 12.3490(4)
_cell_length_c 39.6287(11)
_cell_measurement_reflns_used 9938
_cell_measurement_temperature 100(2)
_cell_measurement_theta_max 64.88
_cell_measurement_theta_min 2.51
_cell_volume 17237.1(9)
_computing_cell_refinement 'SAINT V7.23A (Bruker, 2005)'
_computing_data_collection 'APEX2 V2.1-4 (Bruker, 2007)'
_computing_data_reduction 'Bruker SAINT'
_computing_molecular_graphics
;
O. V. Dolomanov, L. J. Bourhis, R. J. Gildea, J. A. K. Howard and H. Puschmann,
OLEX2: a complete structure solution, refinement and analysis program.
J. Appl. Cryst. (2009). 42, 339-341.
;
_computing_publication_material
;
O. V. Dolomanov, L. J. Bourhis, R. J. Gildea, J. A. K. Howard and H. Puschmann,
OLEX2: a complete structure solution, refinement and analysis program.
J. Appl. Cryst. (2009). 42, 339-341.
;
_computing_structure_refinement
;
SHELXL, G.M. Sheldrick, Acta Cryst.
(2008). A64, 112-122
;
_computing_structure_solution
;
XS, G.M. Sheldrick, Acta Cryst.
(2008). A64, 112-122
;
_diffrn_ambient_temperature 100.05
_diffrn_detector_area_resol_mean 8
_diffrn_measured_fraction_theta_full 0.989
_diffrn_measured_fraction_theta_max 0.990
_diffrn_measurement_device_type 'Bruker Kappa APEX CCD area detector'
_diffrn_measurement_method '\w and \f scans'
_diffrn_radiation_monochromator 'Quazar optics'
_diffrn_radiation_type CuK\a
_diffrn_radiation_wavelength 1.54178
_diffrn_reflns_av_R_equivalents 0.0605
_diffrn_reflns_av_unetI/netI 0.0603
_diffrn_reflns_Laue_measured_fraction_full 0.989
_diffrn_reflns_Laue_measured_fraction_max 0.990
_diffrn_reflns_limit_h_max 40
_diffrn_reflns_limit_h_min -40
_diffrn_reflns_limit_k_max 9
_diffrn_reflns_limit_k_min -14
_diffrn_reflns_limit_l_max 45
_diffrn_reflns_limit_l_min -45
_diffrn_reflns_number 46063
_diffrn_reflns_point_group_measured_fraction_full 0.989
_diffrn_reflns_point_group_measured_fraction_max 0.990
_diffrn_reflns_theta_full 62.400
_diffrn_reflns_theta_max 62.38
_diffrn_reflns_theta_min 2.26
_diffrn_source microsource
_diffrn_standards_number 0
_exptl_absorpt_coefficient_mu 5.586
_exptl_absorpt_correction_T_max 0.7526
_exptl_absorpt_correction_T_min 0.5428
_exptl_absorpt_correction_type multi-scan
_exptl_absorpt_process_details
;
SADABS-2008/1 (Bruker,2008) was used for absorption correction.
wR2(int) was 0.0997 before and 0.0656 after correction.
The Ratio of minimum to maximum transmission is 0.7212.
The \l/2 correction factor is 0.0015.
;
_exptl_crystal_colour green
_exptl_crystal_colour_primary green
_exptl_crystal_density_diffrn 1.498
_exptl_crystal_description plate
_exptl_crystal_F_000 7792
_exptl_crystal_size_max 0.105
_exptl_crystal_size_mid 0.043
_exptl_crystal_size_min 0.006
_refine_diff_density_max 2.776
_refine_diff_density_min -2.277
_refine_diff_density_rms 0.229
_refine_ls_extinction_method none
_refine_ls_goodness_of_fit_ref 1.168
_refine_ls_hydrogen_treatment constr
_refine_ls_matrix_type full
_refine_ls_number_parameters 929
_refine_ls_number_reflns 13568
_refine_ls_number_restraints 949
_refine_ls_restrained_S_all 1.141
_refine_ls_R_factor_all 0.1332
_refine_ls_R_factor_gt 0.1208
_refine_ls_shift/su_max 0.003
_refine_ls_shift/su_mean 0.000
_refine_ls_structure_factor_coef Fsqd
_refine_ls_weighting_details
;
 w=1/[\s^2^(Fo^2^)+(0.1147P)^2^+866.4355P]
 where P=(Fo^2^+2Fc^2^)/3
;
_refine_ls_weighting_scheme calc
_refine_ls_wR_factor_gt 0.3123
_refine_ls_wR_factor_ref 0.3193
_reflns_Friedel_coverage 0.000
_reflns_number_gt 11425
_reflns_number_total 13568
_reflns_threshold_expression 'I > 2\s(I)'
_cod_data_source_file ja504662a_si_002.cif
_cod_data_source_block n2260
_cod_depositor_comments 'Adding full bibliography for 4122349--4122355.cif.'
_cod_database_code 4122352
_olex2_refinement_description
;
1. Fixed Uiso
 At 1.2 times of:
  {H57A,H57B} of C57, {H1A,H1B} of N1, {H2A,H2B} of N2, {H1C,H1D} of C1, {H2C,
  H2D} of C2, H3 of C3, H4 of C4, H6 of C6, H7 of C7, H9 of C9, H10 of C10, H11
  of C11, H12 of C12, {H33A,H33B} of C33, {H32A,H32B} of C32, {H31A,H31B} of
  C31, {H30A,H30B} of C30, H28 of C28, H25 of C25, H23 of C23, H22 of C22, H21
  of C21, H20 of C20, H18 of C18, H17 of C17, H15 of C15, H14 of C14, {H13A,
  H13B} of C13, {H38A,H38B} of C38, {H37A,H37B} of C37, {H34A,H34B} of C34,
  {H36A,H36B} of C36, {H35A,H35B} of C35, {H56A,H56B} of C56, {H55A,H55B} of
  C55, {H54A,H54B} of C54, {H53A,H53B} of C53, {H52A,H52B} of C52, {H51A,H51B}
  of C51, {H50A,H50B} of C50, {H49A,H49B} of C49, H47 of C47, H46 of C46, H45
  of C45, H42 of C42, H41 of C41, H40 of C40
 At 1.5 times of:
  {H59A,H59B,H59C} of C59
2. Restrained distances
 F25-F30 ~ F29-F28 ~ F27-F26 ~ F27-F30 ~ F29-F25 ~ F28-F26 ~ F25-F27 ~ F28-F29
 ~ F30-F26
 with sigma of 0.02
 F28-F27 ~ F25-F29 ~ F26-F30
 with sigma of 0.02
3. Uiso/Uaniso restraints and constraints
Uanis(F23) = Uanis(P4) = Uanis(F19) = Uanis(F24) = Uanis(F20) = Uanis(F21) = Uanis(F22) = Uanis(F11) = Uanis(P2) = Uanis(F12) = Uanis(F9) = Uanis(F10) = Uanis(F8) = Uanis(F7) = Uanis(F28) = Uanis(P5) = Uanis(F25) = Uanis(F27) = Uanis(F29) = Uanis(F26) = Uanis(F30)
4. Others
 1*[Sof(P5)+Sof(F28)+Sof(F25)+Sof(F27)+Sof(F29)+Sof(F26)+Sof(F30)]+1*[Sof(P4)+
 Sof(F22)+Sof(F23)+Sof(F19)+Sof(F24)+Sof(F20)+Sof(F21)]+1*[Sof(P2)+Sof(F12)+
 Sof(F9)+Sof(F10)+Sof(F8)+Sof(F7)+Sof(F11)]=2 with esd of 0.0001
 Sof(P4)=Sof(F22)=Sof(F23)=Sof(F19)=Sof(F24)=Sof(F20)=Sof(F21)
 Sof(P2)=Sof(F12)=Sof(F9)=Sof(F10)=Sof(F8)=Sof(F7)=Sof(F11)
 Sof(P5)=Sof(F28)=Sof(F25)=Sof(F27)=Sof(F29)=Sof(F26)=Sof(F30)
5.a Secondary CH2 refined with riding coordinates:
 N1(H1A,H1B), N2(H2A,H2B), C1(H1C,H1D), C2(H2C,H2D), C13(H13A,H13B), C30(H30A,
 H30B), C31(H31A,H31B), C32(H32A,H32B), C33(H33A,H33B), C34(H34A,H34B),
 C35(H35A,H35B), C36(H36A,H36B), C37(H37A,H37B), C38(H38A,H38B), C49(H49A,H49B),
  C50(H50A,H50B), C51(H51A,H51B), C52(H52A,H52B), C53(H53A,H53B), C54(H54A,
 H54B), C55(H55A,H55B), C56(H56A,H56B), C57(H57A,H57B)
5.b Aromatic/amide H refined with riding coordinates:
 C3(H3), C4(H4), C6(H6), C7(H7), C9(H9), C10(H10), C11(H11), C12(H12),
 C14(H14), C15(H15), C17(H17), C18(H18), C20(H20), C21(H21), C22(H22), C23(H23),
  C25(H25), C28(H28), C40(H40), C41(H41), C42(H42), C45(H45), C46(H46), C47(H47)
5.c Idealised Me refined as rotating group:
 C59(H59A,H59B,H59C)
;
_smtbx_masks_special_details
;
Total solvent accessible volume / cell = 2456.4 Ang^3^ [14.2%]
Total electron count / cell = 496.0

The solvent masking procedure as implemented in Olex2 was used to remove the
electronic contribution of solvent molecules from the refinement.  As the exact
solvent content is not known, only the atoms used in the refinement model are
reported in the formula here.
;
_shelx_estimated_absorpt_t_max 0.967
_shelx_estimated_absorpt_t_min 0.592
_shelx_space_group_comment
;
The symmetry employed for this shelxl refinement is uniquely defined
by the following loop, which should always be used as a source of
symmetry information in preference to the above space-group names.
They are only intended as comments.
;
_shelxl_version_number 2012-6

loop_
_space_group_symop_operation_xyz
'x, y, z'
'-x, y, -z+1/2'
'x+1/2, y+1/2, z'
'-x+1/2, y+1/2, -z+1/2'
'-x, -y, -z'
'x, -y, z-1/2'
'-x+1/2, -y+1/2, -z'
'x+1/2, -y+1/2, z-1/2'

loop_
_atom_site_label
_atom_site_type_symbol
_atom_site_fract_x
_atom_site_fract_y
_atom_site_fract_z
_atom_site_U_iso_or_equiv
_atom_site_adp_type
_atom_site_occupancy
_atom_site_site_symmetry_order
_atom_site_calc_flag
_atom_site_refinement_flags_posn
_atom_site_refinement_flags_adp
_atom_site_refinement_flags_occupancy
Pt1 Pt 0.55069(2) 0.52090(5) 0.41503(2) 0.0429(2) Uani 1 1 d . U .
N1 N 0.5015(3) 0.5611(12) 0.4318(4) 0.053(3) Uani 1 1 d . U .
H1A H 0.4935 0.5039 0.4437 0.063 Uiso 1 1 calc R U .
H1B H 0.5057 0.6195 0.4464 0.063 Uiso 1 1 calc R U .
N2 N 0.5228(3) 0.5668(11) 0.3684(3) 0.048(3) Uani 1 1 d . U .
H2A H 0.5381 0.6111 0.3579 0.057 Uiso 1 1 calc R U .
H2B H 0.5168 0.5067 0.3549 0.057 Uiso 1 1 calc R U .
N3 N 0.5986(3) 0.4842(9) 0.3965(3) 0.035(2) Uani 1 1 d . U .
N4 N 0.7715(3) 0.3109(9) 0.3546(3) 0.033(2) Uani 1 1 d . U .
N5 N 0.8292(3) 0.2219(9) 0.3812(3) 0.031(2) Uani 1 1 d . U .
N6 N 0.9225(3) 0.0283(9) 0.5383(3) 0.037(2) Uani 1 1 d . U .
C1 C 0.4725(6) 0.588(3) 0.4030(6) 0.099(8) Uani 1 1 d . U .
H1C H 0.4558 0.6442 0.4103 0.119 Uiso 1 1 calc R U .
H1D H 0.4568 0.5226 0.3967 0.119 Uiso 1 1 calc R U .
C2 C 0.4870(5) 0.626(2) 0.3730(6) 0.086(6) Uani 1 1 d . U .
H2C H 0.4924 0.7048 0.3753 0.103 Uiso 1 1 calc R U .
H2D H 0.4675 0.6153 0.3524 0.103 Uiso 1 1 calc R U .
C3 C 0.5995(4) 0.4007(11) 0.3742(3) 0.037(3) Uani 1 1 d . U .
H3 H 0.5766 0.3644 0.3653 0.045 Uiso 1 1 calc R U .
C4 C 0.6324(4) 0.3681(11) 0.3644(4) 0.036(3) Uani 1 1 d . U .
H4 H 0.6324 0.3083 0.3493 0.043 Uiso 1 1 calc R U .
C5 C 0.6667(4) 0.4229(10) 0.3765(3) 0.028(2) Uani 1 1 d . U .
C6 C 0.6644(4) 0.5107(10) 0.3978(3) 0.030(2) Uani 1 1 d . U .
H6 H 0.6865 0.5523 0.4058 0.036 Uiso 1 1 calc R U .
C7 C 0.6301(4) 0.5383(10) 0.4075(3) 0.032(2) Uani 1 1 d . U .
H7 H 0.6292 0.5978 0.4225 0.038 Uiso 1 1 calc R U .
C8 C 0.7034(4) 0.3866(10) 0.3681(3) 0.028(2) Uani 1 1 d . U .
C9 C 0.7078(4) 0.2812(11) 0.3560(3) 0.033(3) Uani 1 1 d . U .
H9 H 0.6865 0.2341 0.3524 0.040 Uiso 1 1 calc R U .
C10 C 0.7419(4) 0.2444(11) 0.3492(3) 0.037(3) Uani 1 1 d . U .
H10 H 0.7443 0.1731 0.3408 0.044 Uiso 1 1 calc R U .
C11 C 0.7704(4) 0.4159(11) 0.3661(3) 0.032(2) Uani 1 1 d . U .
H11 H 0.7922 0.4610 0.3692 0.039 Uiso 1 1 calc R U .
C12 C 0.7354(4) 0.4524(10) 0.3728(3) 0.030(2) Uani 1 1 d . U .
H12 H 0.7335 0.5242 0.3809 0.036 Uiso 1 1 calc R U .
C13 C 0.8087(4) 0.2681(12) 0.3488(3) 0.037(3) Uani 1 1 d . U .
H13A H 0.8239 0.3271 0.3409 0.045 Uiso 1 1 calc R U .
H13B H 0.8048 0.2114 0.3309 0.045 Uiso 1 1 calc R U .
C14 C 0.8570(4) 0.2798(13) 0.3992(4) 0.045(3) Uani 1 1 d . U .
H14 H 0.8639 0.3482 0.3911 0.054 Uiso 1 1 calc R U .
C15 C 0.8757(5) 0.2387(13) 0.4297(4) 0.055(4) Uani 1 1 d . U .
H15 H 0.8961 0.2788 0.4421 0.066 Uiso 1 1 calc R U .
C16 C 0.8656(4) 0.1407(11) 0.4428(3) 0.035(3) Uani 1 1 d . U .
C17 C 0.8358(4) 0.0841(12) 0.4228(3) 0.039(3) Uani 1 1 d . U .
H17 H 0.8273 0.0171 0.4306 0.047 Uiso 1 1 calc R U .
C18 C 0.8190(4) 0.1253(12) 0.3922(3) 0.040(3) Uani 1 1 d . U .
H18 H 0.7997 0.0848 0.3784 0.048 Uiso 1 1 calc R U .
C19 C 0.8851(4) 0.1014(11) 0.4761(3) 0.033(2) Uani 1 1 d . U .
C20 C 0.8979(5) 0.1714(12) 0.5009(4) 0.050(4) Uani 1 1 d . U .
H20 H 0.8937 0.2470 0.4978 0.060 Uiso 1 1 calc R U .
C21 C 0.9176(5) 0.1310(13) 0.5315(4) 0.055(4) Uani 1 1 d . U .
H21 H 0.9281 0.1816 0.5485 0.066 Uiso 1 1 calc R U .
C22 C 0.9087(5) -0.0393(13) 0.5145(4) 0.054(4) Uani 1 1 d . U .
H22 H 0.9124 -0.1146 0.5186 0.065 Uiso 1 1 calc R U .
C23 C 0.8888(5) -0.0061(11) 0.4831(4) 0.050(4) Uani 1 1 d . U .
H23 H 0.8778 -0.0581 0.4667 0.060 Uiso 1 1 calc R U .
S1 S 0.73332(11) 0.1114(3) 0.42959(9) 0.0393(8) Uani 1 1 d . U .
S2 S 0.65944(11) 0.1855(3) 0.44557(10) 0.0442(9) Uani 1 1 d . U .
S3 S 0.77147(11) 0.3422(3) 0.45961(9) 0.0411(8) Uani 1 1 d . U .
S4 S 0.69770(11) 0.4039(3) 0.47845(9) 0.0405(8) Uani 1 1 d . U .
O1 O 0.6870(3) 0.6594(8) 0.4637(3) 0.046(2) Uani 1 1 d . U .
O2 O 0.6135(3) 0.7590(8) 0.4493(2) 0.043(2) Uani 1 1 d . U .
O3 O 0.5860(3) 0.7485(8) 0.3764(2) 0.043(2) Uani 1 1 d . U .
O4 O 0.5737(3) 0.6079(8) 0.3180(2) 0.044(2) Uani 1 1 d . U .
O5 O 0.6330(3) 0.5096(7) 0.2856(2) 0.039(2) Uani 1 1 d . U .
O6 O 0.7944(3) 0.3942(7) 0.2790(2) 0.0366(19) Uani 1 1 d . U .
O7 O 0.8623(3) 0.2759(8) 0.2980(2) 0.043(2) Uani 1 1 d . U .
O8 O 0.8549(3) 0.0729(8) 0.3312(2) 0.043(2) Uani 1 1 d . U .
O9 O 0.7756(3) 0.0284(8) 0.3135(3) 0.044(2) Uani 1 1 d . U .
O10 O 0.7177(3) 0.0100(7) 0.3559(2) 0.039(2) Uani 1 1 d . U .
C24 C 0.6916(4) 0.0549(12) 0.4059(4) 0.040(3) Uani 1 1 d . U .
C25 C 0.6590(4) 0.0888(11) 0.4132(4) 0.041(3) Uani 1 1 d . U .
H25 H 0.6357 0.0614 0.4013 0.049 Uiso 1 1 calc R U .
C26 C 0.7084(4) 0.2143(11) 0.4471(3) 0.038(3) Uani 1 1 d . U .
C27 C 0.7237(4) 0.3056(11) 0.4597(3) 0.039(3) Uani 1 1 d . U .
C28 C 0.7622(4) 0.4794(12) 0.4664(4) 0.043(3) Uani 1 1 d . U .
H28 H 0.7803 0.5333 0.4633 0.051 Uiso 1 1 calc R U .
C29 C 0.7306(4) 0.5061(11) 0.4757(3) 0.040(3) Uani 1 1 d . U .
C30 C 0.7190(4) 0.6171(12) 0.4853(4) 0.043(3) Uani 1 1 d . U .
H30A H 0.7136 0.6150 0.5090 0.051 Uiso 1 1 calc R U .
H30B H 0.7407 0.6670 0.4849 0.051 Uiso 1 1 calc R U .
C31 C 0.6792(4) 0.7675(12) 0.4724(4) 0.046(3) Uani 1 1 d . U .
H31A H 0.7020 0.8127 0.4717 0.055 Uiso 1 1 calc R U .
H31B H 0.6735 0.7694 0.4961 0.055 Uiso 1 1 calc R U .
C32 C 0.6459(4) 0.8141(13) 0.4482(4) 0.045(3) Uani 1 1 d . U .
H32A H 0.6423 0.8907 0.4543 0.054 Uiso 1 1 calc R U .
H32B H 0.6517 0.8122 0.4246 0.054 Uiso 1 1 calc R U .
C33 C 0.5809(4) 0.8132(14) 0.4335(4) 0.048(3) Uani 1 1 d . U .
H33A H 0.5784 0.8807 0.4465 0.058 Uiso 1 1 calc R U .
H33B H 0.5586 0.7673 0.4357 0.058 Uiso 1 1 calc R U .
C34 C 0.5789(5) 0.8427(13) 0.3964(4) 0.050(3) Uani 1 1 d . U .
H34A H 0.5534 0.8723 0.3875 0.060 Uiso 1 1 calc R U .
H34B H 0.5979 0.8995 0.3941 0.060 Uiso 1 1 calc R U .
C35 C 0.5901(5) 0.7797(12) 0.3428(4) 0.045(3) Uani 1 1 d . U .
H35A H 0.6091 0.8385 0.3438 0.054 Uiso 1 1 calc R U .
H35B H 0.5655 0.8075 0.3306 0.054 Uiso 1 1 calc R U .
C36 C 0.6023(4) 0.6865(12) 0.3240(4) 0.044(3) Uani 1 1 d . U .
H36A H 0.6087 0.7115 0.3019 0.053 Uiso 1 1 calc R U .
H36B H 0.6254 0.6542 0.3375 0.053 Uiso 1 1 calc R U .
C37 C 0.5671(5) 0.5624(12) 0.2850(4) 0.046(3) Uani 1 1 d . U .
H37A H 0.5702 0.6193 0.2681 0.055 Uiso 1 1 calc R U .
H37B H 0.5407 0.5357 0.2800 0.055 Uiso 1 1 calc R U .
C38 C 0.5949(4) 0.4667(12) 0.2811(4) 0.044(3) Uani 1 1 d . U .
H38A H 0.5929 0.4104 0.2985 0.052 Uiso 1 1 calc R U .
H38B H 0.5883 0.4336 0.2582 0.052 Uiso 1 1 calc R U .
C39 C 0.6602(4) 0.4393(11) 0.2804(3) 0.034(2) Uani 1 1 d . U .
C40 C 0.6553(4) 0.3336(11) 0.2705(3) 0.038(3) Uani 1 1 d . U .
H40 H 0.6306 0.3028 0.2676 0.046 Uiso 1 1 calc R U .
C41 C 0.6862(4) 0.2694(11) 0.2646(3) 0.035(3) Uani 1 1 d . U .
H41 H 0.6817 0.1967 0.2572 0.042 Uiso 1 1 calc R U .
C42 C 0.7220(4) 0.3081(10) 0.2692(3) 0.035(3) Uani 1 1 d . U .
H42 H 0.7423 0.2626 0.2654 0.041 Uiso 1 1 calc R U .
C43 C 0.7293(4) 0.4192(10) 0.2800(3) 0.032(2) Uani 1 1 d . U .
C44 C 0.7661(4) 0.4641(10) 0.2849(3) 0.033(2) Uani 1 1 d . U .
C45 C 0.7731(4) 0.5691(11) 0.2949(3) 0.039(3) Uani 1 1 d . U .
H45 H 0.7980 0.5982 0.2976 0.046 Uiso 1 1 calc R U .
C46 C 0.7415(4) 0.6338(11) 0.3010(4) 0.042(3) Uani 1 1 d . U .
H46 H 0.7459 0.7065 0.3085 0.050 Uiso 1 1 calc R U .
C47 C 0.7054(4) 0.5940(10) 0.2964(3) 0.036(3) Uani 1 1 d . U .
H47 H 0.6851 0.6392 0.3005 0.043 Uiso 1 1 calc R U .
C48 C 0.6982(4) 0.4860(10) 0.2856(3) 0.034(2) Uani 1 1 d . U .
C49 C 0.8313(4) 0.4382(12) 0.2775(4) 0.044(3) Uani 1 1 d . U .
H49A H 0.8422 0.4705 0.2998 0.052 Uiso 1 1 calc R U .
H49B H 0.8296 0.4950 0.2597 0.052 Uiso 1 1 calc R U .
C50 C 0.8555(5) 0.3459(13) 0.2690(4) 0.047(3) Uani 1 1 d . U .
H50A H 0.8424 0.3060 0.2488 0.057 Uiso 1 1 calc R U .
H50B H 0.8799 0.3737 0.2635 0.057 Uiso 1 1 calc R U .
C51 C 0.8854(5) 0.1883(14) 0.2935(4) 0.055(4) Uani 1 1 d . U .
H51A H 0.9108 0.2144 0.2903 0.066 Uiso 1 1 calc R U .
H51B H 0.8743 0.1472 0.2729 0.066 Uiso 1 1 calc R U .
C52 C 0.8889(5) 0.1167(13) 0.3243(4) 0.051(3) Uani 1 1 d . U .
H52A H 0.9063 0.0564 0.3213 0.062 Uiso 1 1 calc R U .
H52B H 0.9007 0.1590 0.3445 0.062 Uiso 1 1 calc R U .
C53 C 0.8395(5) -0.0062(14) 0.3070(4) 0.055(4) Uani 1 1 d . U .
H53A H 0.8583 -0.0645 0.3060 0.066 Uiso 1 1 calc R U .
H53B H 0.8336 0.0272 0.2841 0.066 Uiso 1 1 calc R U .
C54 C 0.8043(4) -0.0525(12) 0.3168(4) 0.046(3) Uani 1 1 d . U .
H54A H 0.7956 -0.1148 0.3018 0.055 Uiso 1 1 calc R U .
H54B H 0.8095 -0.0785 0.3407 0.055 Uiso 1 1 calc R U .
C55 C 0.7380(4) -0.0108(12) 0.3029(4) 0.043(3) Uani 1 1 d . U .
H55A H 0.7381 -0.0617 0.2836 0.052 Uiso 1 1 calc R U .
H55B H 0.7214 0.0508 0.2945 0.052 Uiso 1 1 calc R U .
C56 C 0.7218(4) -0.0664(11) 0.3301(3) 0.040(3) Uani 1 1 d . U .
H56A H 0.6968 -0.0979 0.3207 0.048 Uiso 1 1 calc R U .
H56B H 0.7388 -0.1258 0.3399 0.048 Uiso 1 1 calc R U .
C57 C 0.6970(5) -0.0330(12) 0.3806(4) 0.048(3) Uani 1 1 d . U .
H57A H 0.7110 -0.0946 0.3926 0.057 Uiso 1 1 calc R U .
H57B H 0.6719 -0.0596 0.3691 0.057 Uiso 1 1 calc R U .
P1 P 0.60241(13) 0.0737(3) 0.30152(10) 0.0472(9) Uani 1 1 d . U .
F1 F 0.6076(3) 0.1022(8) 0.2634(2) 0.066(2) Uani 1 1 d . U .
F2 F 0.5982(3) 0.0453(7) 0.3401(2) 0.061(2) Uani 1 1 d . U .
F3 F 0.6215(3) -0.0425(8) 0.2982(3) 0.068(2) Uani 1 1 d . U .
F4 F 0.5614(3) 0.0237(9) 0.2888(3) 0.080(3) Uani 1 1 d . U .
F5 F 0.5840(3) 0.1911(8) 0.3056(3) 0.070(3) Uani 1 1 d . U .
F6 F 0.6432(3) 0.1234(8) 0.3149(2) 0.061(2) Uani 1 1 d . U .
P2 P 0.4729(4) 0.3649(10) 0.3095(4) 0.1307(17) Uani 0.755(3) 1 d . U P
F12 F 0.5146(7) 0.3680(18) 0.3191(6) 0.1307(17) Uani 0.755(3) 1 d . U P
F9 F 0.4687(7) 0.4942(18) 0.3050(7) 0.1307(17) Uani 0.755(3) 1 d . U P
F10 F 0.4262(7) 0.3587(18) 0.2994(6) 0.1307(17) Uani 0.755(3) 1 d . U P
F8 F 0.4651(7) 0.3755(18) 0.3498(7) 0.1307(17) Uani 0.755(3) 1 d . U P
F7 F 0.4783(7) 0.3609(18) 0.2717(7) 0.1307(17) Uani 0.755(3) 1 d . U P
F11 F 0.4756(7) 0.2391(18) 0.3116(6) 0.1307(17) Uani 0.755(3) 1 d . U P
P3 P 0.79295(17) 0.7541(4) 0.40838(11) 0.0626(12) Uani 1 1 d . U .
F13 F 0.8041(5) 0.7471(11) 0.3723(4) 0.113(4) Uani 1 1 d . U .
F15 F 0.7827(3) 0.8785(8) 0.4002(3) 0.072(3) Uani 1 1 d . U .
F17 F 0.8037(4) 0.6298(10) 0.4150(4) 0.101(4) Uani 1 1 d . U .
F14 F 0.7745(5) 0.7549(11) 0.4408(4) 0.112(4) Uani 1 1 d . U .
F18 F 0.8313(5) 0.7866(13) 0.4278(5) 0.129(4) Uani 1 1 d . U .
F16 F 0.7510(4) 0.7184(9) 0.3887(4) 0.101(3) Uani 1 1 d . U .
P4 P 0.4762(4) 0.2913(11) 0.4691(4) 0.1307(17) Uani 0.748(3) 1 d . U P
F22 F 0.4671(7) 0.1757(19) 0.4491(7) 0.1307(17) Uani 0.748(3) 1 d . U P
F23 F 0.5112(7) 0.2531(19) 0.4879(7) 0.1307(17) Uani 0.748(3) 1 d . U P
F19 F 0.4969(7) 0.3224(19) 0.4377(7) 0.1307(17) Uani 0.748(3) 1 d . U P
F24 F 0.4844(7) 0.4056(19) 0.4848(7) 0.1307(17) Uani 0.748(3) 1 d . U P
F20 F 0.4613(7) 0.2602(18) 0.5047(6) 0.1307(17) Uani 0.748(3) 1 d . U P
F21 F 0.4399(7) 0.3189(19) 0.4499(7) 0.1307(17) Uani 0.748(3) 1 d . U P
P5 P 0.9566(6) 0.4227(16) 0.4045(6) 0.1307(17) Uani 0.496(3) 1 d . U P
F28 F 0.9329(9) 0.335(2) 0.3775(7) 0.1307(17) Uani 0.496(3) 1 d D U P
F25 F 0.9894(8) 0.394(2) 0.3810(7) 0.1307(17) Uani 0.496(3) 1 d D U P
F27 F 0.9422(7) 0.515(2) 0.3772(7) 0.1307(17) Uani 0.496(3) 1 d D U P
F29 F 0.9709(9) 0.327(3) 0.4287(7) 0.1307(17) Uani 0.496(3) 1 d D U P
F26 F 0.9263(8) 0.435(2) 0.4235(7) 0.1307(17) Uani 0.496(3) 1 d D U P
F30 F 0.9848(7) 0.503(2) 0.4255(7) 0.1307(17) Uani 0.496(3) 1 d D U P
N1F N 0.5722(5) 0.1102(16) 0.4319(7) 0.094(6) Uani 1 1 d . U .
C58 C 0.5513(8) 0.1258(18) 0.4077(9) 0.097(7) Uani 1 1 d . U .
C59 C 0.5252(8) 0.155(2) 0.3792(9) 0.124(9) Uani 1 1 d . U .
H59A H 0.5364 0.1437 0.3585 0.186 Uiso 1 1 calc R U .
H59B H 0.5185 0.2317 0.3809 0.186 Uiso 1 1 calc R U .
H59C H 0.5023 0.1106 0.3782 0.186 Uiso 1 1 calc R U .

loop_
_atom_site_aniso_label
_atom_site_aniso_U_11
_atom_site_aniso_U_22
_atom_site_aniso_U_33
_atom_site_aniso_U_23
_atom_site_aniso_U_13
_atom_site_aniso_U_12
Pt1 0.0351(4) 0.0439(4) 0.0496(4) 0.0152(3) 0.0065(3) 0.0010(3)
N1 0.031(5) 0.053(8) 0.078(7) 0.017(6) 0.018(5) 0.011(5)
N2 0.017(5) 0.063(8) 0.060(6) 0.025(5) -0.002(4) -0.007(5)
N3 0.033(4) 0.032(5) 0.038(5) 0.003(4) 0.001(3) -0.008(3)
N4 0.037(4) 0.035(4) 0.029(5) 0.000(4) 0.008(4) 0.003(3)
N5 0.021(4) 0.039(5) 0.037(4) 0.004(4) 0.013(3) 0.003(3)
N6 0.035(6) 0.036(5) 0.041(5) 0.006(4) 0.009(4) -0.002(4)
C1 0.045(7) 0.16(2) 0.093(9) 0.045(10) 0.014(6) 0.030(8)
C2 0.036(7) 0.136(16) 0.086(9) 0.039(9) 0.009(6) 0.031(9)
C3 0.034(5) 0.034(6) 0.041(6) 0.000(5) -0.002(4) -0.005(4)
C4 0.036(5) 0.026(6) 0.044(6) -0.003(5) 0.002(4) -0.009(4)
C5 0.032(4) 0.021(5) 0.031(5) 0.001(4) 0.005(4) -0.007(3)
C6 0.034(5) 0.023(5) 0.032(5) -0.001(4) 0.002(4) -0.005(4)
C7 0.034(4) 0.024(5) 0.037(6) -0.001(4) 0.003(4) -0.004(4)
C8 0.033(4) 0.025(5) 0.025(5) 0.001(4) 0.001(4) -0.002(3)
C9 0.039(5) 0.029(5) 0.032(6) -0.002(4) 0.005(4) 0.001(4)
C10 0.039(5) 0.031(5) 0.041(7) -0.002(5) 0.007(4) 0.002(4)
C11 0.035(5) 0.031(5) 0.032(6) 0.000(4) 0.006(4) -0.001(4)
C12 0.033(4) 0.024(5) 0.034(6) -0.002(4) 0.005(4) -0.001(4)
C13 0.040(5) 0.036(6) 0.037(5) -0.001(4) 0.010(4) 0.005(4)
C14 0.034(6) 0.048(6) 0.052(6) 0.009(5) 0.007(5) -0.007(5)
C15 0.056(8) 0.047(6) 0.057(6) 0.013(5) -0.005(6) -0.018(6)
C16 0.032(5) 0.033(5) 0.043(5) 0.001(4) 0.014(4) 0.002(4)
C17 0.043(6) 0.036(6) 0.039(5) 0.003(4) 0.010(4) -0.004(5)
C18 0.044(7) 0.042(5) 0.037(5) 0.002(4) 0.010(5) -0.003(5)
C19 0.025(5) 0.031(5) 0.045(5) 0.002(3) 0.015(4) -0.006(4)
C20 0.067(9) 0.029(5) 0.050(5) 0.004(4) -0.006(5) -0.002(5)
C21 0.068(10) 0.038(5) 0.053(6) 0.006(4) -0.005(6) -0.003(5)
C22 0.078(10) 0.034(6) 0.048(6) 0.006(4) 0.000(6) 0.005(5)
C23 0.078(10) 0.026(5) 0.044(6) 0.003(4) 0.000(6) -0.001(5)
S1 0.045(2) 0.0345(18) 0.0384(17) -0.0022(14) 0.0081(14) -0.0042(15)
S2 0.044(2) 0.042(2) 0.049(2) -0.0087(16) 0.0163(16) -0.0095(16)
S3 0.047(2) 0.0374(19) 0.0379(18) 0.0010(14) 0.0037(15) -0.0032(15)
S4 0.047(2) 0.0376(18) 0.0371(17) -0.0032(14) 0.0067(15) -0.0043(15)
O1 0.039(5) 0.039(4) 0.052(5) -0.011(4) -0.015(4) 0.002(4)
O2 0.031(4) 0.052(5) 0.048(5) 0.004(4) 0.010(3) 0.000(4)
O3 0.045(6) 0.036(5) 0.049(4) 0.004(4) 0.010(4) -0.003(4)
O4 0.049(5) 0.042(5) 0.043(5) 0.001(4) 0.016(4) -0.013(4)
O5 0.046(4) 0.027(4) 0.044(5) -0.002(4) 0.007(3) -0.006(3)
O6 0.041(4) 0.030(4) 0.041(5) 0.002(4) 0.012(3) -0.004(3)
O7 0.040(5) 0.044(5) 0.048(5) 0.005(4) 0.021(4) 0.005(4)
O8 0.048(5) 0.041(5) 0.041(5) -0.005(4) 0.007(4) 0.007(4)
O9 0.052(4) 0.034(5) 0.048(5) -0.001(4) 0.013(4) 0.006(4)
O10 0.051(5) 0.027(4) 0.041(4) -0.009(3) 0.013(4) -0.007(4)
C24 0.044(5) 0.034(6) 0.041(6) -0.006(5) 0.011(4) -0.011(4)
C25 0.046(5) 0.034(6) 0.043(6) -0.003(5) 0.012(4) -0.012(4)
C26 0.043(5) 0.036(5) 0.037(6) -0.002(4) 0.010(4) -0.007(4)
C27 0.043(5) 0.035(5) 0.037(6) 0.000(4) 0.005(4) -0.003(4)
C28 0.051(6) 0.035(5) 0.039(7) 0.001(5) 0.000(5) -0.004(4)
C29 0.049(5) 0.031(5) 0.035(6) -0.003(4) -0.002(5) -0.005(4)
C30 0.038(6) 0.040(5) 0.047(7) -0.008(5) -0.005(5) -0.001(4)
C31 0.035(6) 0.038(6) 0.062(8) -0.007(5) -0.002(5) -0.002(4)
C32 0.024(5) 0.051(7) 0.062(8) 0.003(6) 0.010(4) 0.002(4)
C33 0.041(6) 0.052(8) 0.051(6) 0.000(5) 0.007(4) 0.009(5)
C34 0.056(9) 0.038(6) 0.055(6) 0.001(4) 0.005(5) 0.002(6)
C35 0.044(8) 0.041(6) 0.051(6) 0.004(4) 0.009(5) -0.007(5)
C36 0.045(7) 0.038(6) 0.049(6) 0.005(5) 0.010(5) -0.008(5)
C37 0.053(7) 0.040(6) 0.043(6) 0.004(5) 0.006(5) -0.004(5)
C38 0.048(5) 0.040(6) 0.042(7) -0.001(5) 0.005(5) -0.008(4)
C39 0.050(5) 0.031(4) 0.022(6) 0.004(4) 0.005(4) -0.003(3)
C40 0.046(6) 0.033(5) 0.037(7) 0.000(4) 0.008(5) -0.007(4)
C41 0.047(5) 0.029(5) 0.031(6) 0.002(4) 0.008(4) -0.007(4)
C42 0.049(5) 0.022(5) 0.033(6) 0.002(4) 0.009(5) -0.001(4)
C43 0.046(4) 0.023(4) 0.029(6) 0.003(4) 0.007(4) -0.001(3)
C44 0.045(4) 0.026(4) 0.029(6) 0.005(4) 0.008(4) -0.003(3)
C45 0.047(6) 0.029(5) 0.039(7) 0.003(4) 0.007(5) -0.006(4)
C46 0.052(6) 0.027(5) 0.047(8) -0.002(5) 0.011(5) -0.007(4)
C47 0.048(6) 0.021(5) 0.040(7) 0.002(4) 0.007(5) -0.003(4)
C48 0.048(4) 0.021(4) 0.032(6) 0.005(4) 0.006(4) 0.001(3)
C49 0.038(5) 0.039(6) 0.055(8) 0.005(5) 0.015(5) -0.004(4)
C50 0.048(7) 0.048(6) 0.050(7) 0.007(5) 0.020(5) 0.004(5)
C51 0.054(8) 0.052(6) 0.065(8) 0.002(5) 0.024(6) 0.017(6)
C52 0.047(6) 0.042(6) 0.067(8) -0.003(5) 0.017(5) 0.011(5)
C53 0.057(6) 0.051(7) 0.058(8) -0.016(6) 0.014(5) -0.002(5)
C54 0.052(6) 0.028(6) 0.058(8) -0.004(5) 0.010(5) 0.008(4)
C55 0.054(6) 0.036(7) 0.042(6) -0.005(5) 0.011(4) 0.004(5)
C56 0.050(7) 0.030(6) 0.039(5) -0.009(4) 0.006(5) -0.003(5)
C57 0.063(8) 0.033(6) 0.050(6) -0.008(5) 0.020(6) -0.014(6)
P1 0.057(2) 0.0333(19) 0.050(2) -0.0008(16) 0.0048(17) -0.0133(17)
F1 0.082(6) 0.056(5) 0.057(4) 0.006(4) 0.004(4) -0.021(5)
F2 0.090(6) 0.037(5) 0.060(4) -0.003(3) 0.023(4) -0.004(4)
F3 0.101(7) 0.047(4) 0.060(5) 0.002(4) 0.028(5) -0.004(4)
F4 0.079(5) 0.073(6) 0.085(6) 0.003(5) 0.006(4) -0.029(5)
F5 0.076(6) 0.047(4) 0.084(6) 0.003(4) 0.007(5) -0.002(4)
F6 0.061(5) 0.056(5) 0.063(5) 0.009(4) -0.003(4) -0.013(4)
P2 0.126(4) 0.111(3) 0.169(4) 0.000(3) 0.065(3) -0.011(3)
F12 0.126(4) 0.111(3) 0.169(4) 0.000(3) 0.065(3) -0.011(3)
F9 0.126(4) 0.111(3) 0.169(4) 0.000(3) 0.065(3) -0.011(3)
F10 0.126(4) 0.111(3) 0.169(4) 0.000(3) 0.065(3) -0.011(3)
F8 0.126(4) 0.111(3) 0.169(4) 0.000(3) 0.065(3) -0.011(3)
F7 0.126(4) 0.111(3) 0.169(4) 0.000(3) 0.065(3) -0.011(3)
F11 0.126(4) 0.111(3) 0.169(4) 0.000(3) 0.065(3) -0.011(3)
P3 0.092(3) 0.046(2) 0.049(2) 0.0081(18) 0.006(2) 0.000(2)
F13 0.173(10) 0.072(7) 0.103(6) 0.015(5) 0.047(6) 0.018(7)
F15 0.085(7) 0.048(4) 0.075(6) -0.009(4) -0.005(5) -0.009(4)
F17 0.135(9) 0.062(5) 0.108(8) 0.026(5) 0.025(7) 0.004(5)
F14 0.164(10) 0.084(8) 0.095(6) -0.009(5) 0.040(6) -0.028(7)
F18 0.123(7) 0.088(8) 0.161(10) 0.024(7) -0.021(6) -0.011(6)
F16 0.125(7) 0.052(6) 0.117(8) -0.013(5) -0.006(5) -0.009(5)
P4 0.126(4) 0.111(3) 0.169(4) 0.000(3) 0.065(3) -0.011(3)
F22 0.126(4) 0.111(3) 0.169(4) 0.000(3) 0.065(3) -0.011(3)
F23 0.126(4) 0.111(3) 0.169(4) 0.000(3) 0.065(3) -0.011(3)
F19 0.126(4) 0.111(3) 0.169(4) 0.000(3) 0.065(3) -0.011(3)
F24 0.126(4) 0.111(3) 0.169(4) 0.000(3) 0.065(3) -0.011(3)
F20 0.126(4) 0.111(3) 0.169(4) 0.000(3) 0.065(3) -0.011(3)
F21 0.126(4) 0.111(3) 0.169(4) 0.000(3) 0.065(3) -0.011(3)
P5 0.126(4) 0.111(3) 0.169(4) 0.000(3) 0.065(3) -0.011(3)
F28 0.126(4) 0.111(3) 0.169(4) 0.000(3) 0.065(3) -0.011(3)
F25 0.126(4) 0.111(3) 0.169(4) 0.000(3) 0.065(3) -0.011(3)
F27 0.126(4) 0.111(3) 0.169(4) 0.000(3) 0.065(3) -0.011(3)
F29 0.126(4) 0.111(3) 0.169(4) 0.000(3) 0.065(3) -0.011(3)
F26 0.126(4) 0.111(3) 0.169(4) 0.000(3) 0.065(3) -0.011(3)
F30 0.126(4) 0.111(3) 0.169(4) 0.000(3) 0.065(3) -0.011(3)
N1F 0.052(10) 0.072(12) 0.166(18) -0.011(11) 0.040(9) 0.006(9)
C58 0.079(14) 0.045(11) 0.168(19) -0.025(11) 0.027(10) 0.019(11)
C59 0.080(15) 0.10(2) 0.19(2) 0.013(16) 0.017(13) -0.005(14)

loop_
_atom_type_symbol
_atom_type_description
_atom_type_scat_dispersion_real
_atom_type_scat_dispersion_imag
_atom_type_scat_source
C C 0.0181 0.0091 'International Tables Vol C Tables 4.2.6.8 and 6.1.1.4'
H H 0.0000 0.0000 'International Tables Vol C Tables 4.2.6.8 and 6.1.1.4'
F F 0.0727 0.0534 'International Tables Vol C Tables 4.2.6.8 and 6.1.1.4'
N N 0.0311 0.0180 'International Tables Vol C Tables 4.2.6.8 and 6.1.1.4'
O O 0.0492 0.0322 'International Tables Vol C Tables 4.2.6.8 and 6.1.1.4'
P P 0.2955 0.4335 'International Tables Vol C Tables 4.2.6.8 and 6.1.1.4'
Pt Pt -4.5932 6.9264 'International Tables Vol C Tables 4.2.6.8 and 6.1.1.4'
S S 0.3331 0.5567 'International Tables Vol C Tables 4.2.6.8 and 6.1.1.4'

loop_
_geom_angle_atom_site_label_1
_geom_angle_atom_site_label_2
_geom_angle_atom_site_label_3
_geom_angle
_geom_angle_site_symmetry_1
_geom_angle_site_symmetry_3
N2 Pt1 N1 84.7(5) . .
N2 Pt1 N6 178.4(5) . 7_656
N3 Pt1 N1 177.6(5) . .
N3 Pt1 N2 93.0(5) . .
N3 Pt1 N6 87.8(4) . 7_656
N6 Pt1 N1 94.6(5) 7_656 .
Pt1 N1 H1A 109.7 . .
Pt1 N1 H1B 109.7 . .
H1A N1 H1B 108.2 . .
C1 N1 Pt1 110.0(12) . .
C1 N1 H1A 109.7 . .
C1 N1 H1B 109.7 . .
Pt1 N2 H2A 109.9 . .
Pt1 N2 H2B 109.9 . .
H2A N2 H2B 108.3 . .
C2 N2 Pt1 109.1(11) . .
C2 N2 H2A 109.9 . .
C2 N2 H2B 109.9 . .
C3 N3 Pt1 121.1(9) . .
C7 N3 Pt1 119.5(9) . .
C7 N3 C3 119.3(12) . .
C10 N4 C11 124.7(12) . .
C10 N4 C13 117.7(11) . .
C11 N4 C13 117.6(11) . .
C14 N5 C13 118.5(12) . .
C14 N5 C18 121.3(12) . .
C18 N5 C13 120.2(12) . .
C21 N6 Pt1 120.4(11) . 7_656
C22 N6 Pt1 122.5(10) . 7_656
C22 N6 C21 117.0(13) . .
N1 C1 H1C 108.6 . .
N1 C1 H1D 108.6 . .
N1 C1 C2 114.6(17) . .
H1C C1 H1D 107.6 . .
C2 C1 H1C 108.6 . .
C2 C1 H1D 108.6 . .
N2 C2 H2C 109.4 . .
N2 C2 H2D 109.4 . .
C1 C2 N2 111.0(17) . .
C1 C2 H2C 109.4 . .
C1 C2 H2D 109.4 . .
H2C C2 H2D 108.0 . .
N3 C3 H3 119.2 . .
C4 C3 N3 121.6(12) . .
C4 C3 H3 119.2 . .
C3 C4 H4 119.9 . .
C3 C4 C5 120.2(13) . .
C5 C4 H4 119.9 . .
C4 C5 C8 122.0(11) . .
C6 C5 C4 116.6(12) . .
C6 C5 C8 121.3(11) . .
C5 C6 H6 119.9 . .
C7 C6 C5 120.3(12) . .
C7 C6 H6 119.9 . .
N3 C7 C6 121.9(12) . .
N3 C7 H7 119.1 . .
C6 C7 H7 119.1 . .
C9 C8 C5 120.9(12) . .
C12 C8 C5 122.3(11) . .
C12 C8 C9 116.8(12) . .
C8 C9 H9 119.0 . .
C10 C9 C8 121.9(13) . .
C10 C9 H9 119.0 . .
N4 C10 C9 118.3(13) . .
N4 C10 H10 120.8 . .
C9 C10 H10 120.8 . .
N4 C11 H11 121.8 . .
N4 C11 C12 116.4(12) . .
C12 C11 H11 121.8 . .
C8 C12 H12 119.1 . .
C11 C12 C8 121.9(12) . .
C11 C12 H12 119.1 . .
N4 C13 N5 109.5(10) . .
N4 C13 H13A 109.8 . .
N4 C13 H13B 109.8 . .
N5 C13 H13A 109.8 . .
N5 C13 H13B 109.8 . .
H13A C13 H13B 108.2 . .
N5 C14 H14 120.5 . .
N5 C14 C15 119.0(14) . .
C15 C14 H14 120.5 . .
C14 C15 H15 119.0 . .
C14 C15 C16 122.1(15) . .
C16 C15 H15 119.0 . .
C15 C16 C17 116.2(13) . .
C15 C16 C19 120.7(13) . .
C17 C16 C19 123.1(12) . .
C16 C17 H17 120.0 . .
C18 C17 C16 120.0(13) . .
C18 C17 H17 120.0 . .
N5 C18 C17 121.4(14) . .
N5 C18 H18 119.3 . .
C17 C18 H18 119.3 . .
C20 C19 C16 120.2(13) . .
C20 C19 C23 118.3(14) . .
C23 C19 C16 121.4(13) . .
C19 C20 H20 120.8 . .
C19 C20 C21 118.3(14) . .
C21 C20 H20 120.8 . .
N6 C21 C20 124.1(15) . .
N6 C21 H21 117.9 . .
C20 C21 H21 117.9 . .
N6 C22 H22 118.6 . .
N6 C22 C23 122.7(14) . .
C23 C22 H22 118.6 . .
C19 C23 C22 119.2(14) . .
C19 C23 H23 120.4 . .
C22 C23 H23 120.4 . .
C26 S1 C24 93.4(7) . .
C25 S2 C26 93.0(7) . .
C28 S3 C27 92.3(7) . .
C29 S4 C27 93.9(7) . .
C30 O1 C31 111.7(10) . .
C32 O2 C33 113.6(12) . .
C35 O3 C34 110.4(11) . .
C36 O4 C37 116.1(11) . .
C39 O5 C38 115.7(11) . .
C44 O6 C49 118.3(10) . .
C51 O7 C50 113.2(11) . .
C52 O8 C53 112.8(12) . .
C55 O9 C54 114.7(11) . .
C56 O10 C57 111.9(10) . .
C25 C24 S1 117.1(11) . .
C25 C24 C57 126.0(14) . .
C57 C24 S1 116.8(11) . .
S2 C25 H25 120.7 . .
C24 C25 S2 118.5(12) . .
C24 C25 H25 120.7 . .
S1 C26 S2 113.6(8) . .
C27 C26 S1 124.5(12) . .
C27 C26 S2 121.9(12) . .
S4 C27 S3 113.5(8) . .
C26 C27 S3 124.0(12) . .
C26 C27 S4 122.5(12) . .
S3 C28 H28 120.4 . .
C29 C28 S3 119.2(12) . .
C29 C28 H28 120.4 . .
C28 C29 S4 117.6(11) . .
C28 C29 C30 126.7(14) . .
C30 C29 S4 115.7(11) . .
O1 C30 C29 114.5(11) . .
O1 C30 H30A 108.6 . .
O1 C30 H30B 108.6 . .
C29 C30 H30A 108.6 . .
C29 C30 H30B 108.6 . .
H30A C30 H30B 107.6 . .
O1 C31 H31A 109.3 . .
O1 C31 H31B 109.3 . .
O1 C31 C32 111.5(12) . .
H31A C31 H31B 108.0 . .
C32 C31 H31A 109.3 . .
C32 C31 H31B 109.3 . .
O2 C32 C31 112.2(13) . .
O2 C32 H32A 109.2 . .
O2 C32 H32B 109.2 . .
C31 C32 H32A 109.2 . .
C31 C32 H32B 109.2 . .
H32A C32 H32B 107.9 . .
O2 C33 H33A 108.0 . .
O2 C33 H33B 108.0 . .
O2 C33 C34 117.1(13) . .
H33A C33 H33B 107.3 . .
C34 C33 H33A 108.0 . .
C34 C33 H33B 108.0 . .
O3 C34 C33 110.7(12) . .
O3 C34 H34A 109.5 . .
O3 C34 H34B 109.5 . .
C33 C34 H34A 109.5 . .
C33 C34 H34B 109.5 . .
H34A C34 H34B 108.1 . .
O3 C35 H35A 109.6 . .
O3 C35 H35B 109.6 . .
O3 C35 C36 110.2(12) . .
H35A C35 H35B 108.1 . .
C36 C35 H35A 109.6 . .
C36 C35 H35B 109.6 . .
O4 C36 C35 111.0(12) . .
O4 C36 H36A 109.4 . .
O4 C36 H36B 109.4 . .
C35 C36 H36A 109.4 . .
C35 C36 H36B 109.4 . .
H36A C36 H36B 108.0 . .
O4 C37 H37A 109.1 . .
O4 C37 H37B 109.1 . .
O4 C37 C38 112.4(12) . .
H37A C37 H37B 107.8 . .
C38 C37 H37A 109.1 . .
C38 C37 H37B 109.1 . .
O5 C38 C37 108.1(12) . .
O5 C38 H38A 110.1 . .
O5 C38 H38B 110.1 . .
C37 C38 H38A 110.1 . .
C37 C38 H38B 110.1 . .
H38A C38 H38B 108.4 . .
O5 C39 C40 126.9(13) . .
O5 C39 C48 113.6(11) . .
C40 C39 C48 119.4(13) . .
C39 C40 H40 119.3 . .
C39 C40 C41 121.3(14) . .
C41 C40 H40 119.3 . .
C40 C41 H41 119.1 . .
C42 C41 C40 121.8(13) . .
C42 C41 H41 119.1 . .
C41 C42 H42 120.1 . .
C41 C42 C43 119.9(13) . .
C43 C42 H42 120.1 . .
C44 C43 C42 122.2(13) . .
C44 C43 C48 118.8(12) . .
C48 C43 C42 119.0(13) . .
O6 C44 C43 115.0(11) . .
C45 C44 O6 122.6(13) . .
C45 C44 C43 122.4(13) . .
C44 C45 H45 121.1 . .
C44 C45 C46 117.8(14) . .
C46 C45 H45 121.1 . .
C45 C46 H46 119.1 . .
C47 C46 C45 121.8(13) . .
C47 C46 H46 119.1 . .
C46 C47 H47 119.9 . .
C46 C47 C48 120.3(14) . .
C48 C47 H47 119.9 . .
C43 C48 C39 118.6(12) . .
C47 C48 C39 122.6(13) . .
C47 C48 C43 118.8(13) . .
O6 C49 H49A 110.4 . .
O6 C49 H49B 110.4 . .
O6 C49 C50 106.8(12) . .
H49A C49 H49B 108.6 . .
C50 C49 H49A 110.4 . .
C50 C49 H49B 110.4 . .
O7 C50 C49 107.9(12) . .
O7 C50 H50A 110.1 . .
O7 C50 H50B 110.1 . .
C49 C50 H50A 110.1 . .
C49 C50 H50B 110.1 . .
H50A C50 H50B 108.4 . .
O7 C51 H51A 109.9 . .
O7 C51 H51B 109.9 . .
O7 C51 C52 109.1(13) . .
H51A C51 H51B 108.3 . .
C52 C51 H51A 109.9 . .
C52 C51 H51B 109.9 . .
O8 C52 C51 115.4(14) . .
O8 C52 H52A 108.4 . .
O8 C52 H52B 108.4 . .
C51 C52 H52A 108.4 . .
C51 C52 H52B 108.4 . .
H52A C52 H52B 107.5 . .
O8 C53 H53A 109.7 . .
O8 C53 H53B 109.7 . .
O8 C53 C54 109.8(13) . .
H53A C53 H53B 108.2 . .
C54 C53 H53A 109.7 . .
C54 C53 H53B 109.7 . .
O9 C54 C53 109.4(13) . .
O9 C54 H54A 109.8 . .
O9 C54 H54B 109.8 . .
C53 C54 H54A 109.8 . .
C53 C54 H54B 109.8 . .
H54A C54 H54B 108.2 . .
O9 C55 H55A 108.8 . .
O9 C55 H55B 108.8 . .
O9 C55 C56 114.0(12) . .
H55A C55 H55B 107.7 . .
C56 C55 H55A 108.8 . .
C56 C55 H55B 108.8 . .
O10 C56 C55 108.4(11) . .
O10 C56 H56A 110.0 . .
O10 C56 H56B 110.0 . .
C55 C56 H56A 110.0 . .
C55 C56 H56B 110.0 . .
H56A C56 H56B 108.4 . .
O10 C57 C24 108.9(11) . .
O10 C57 H57A 109.9 . .
O10 C57 H57B 109.9 . .
C24 C57 H57A 109.9 . .
C24 C57 H57B 109.9 . .
H57A C57 H57B 108.3 . .
F1 P1 F2 178.7(6) . .
F1 P1 F3 90.2(6) . .
F1 P1 F4 91.6(6) . .
F1 P1 F5 90.5(6) . .
F1 P1 F6 89.4(5) . .
F2 P1 F3 89.4(5) . .
F2 P1 F5 89.9(6) . .
F3 P1 F5 178.6(7) . .
F4 P1 F2 89.7(6) . .
F4 P1 F3 90.5(6) . .
F4 P1 F5 90.6(6) . .
F6 P1 F2 89.3(6) . .
F6 P1 F3 89.6(6) . .
F6 P1 F4 179.0(6) . .
F6 P1 F5 89.2(6) . .
F12 P2 F9 94.3(14) . .
F12 P2 F10 178.6(17) . .
F12 P2 F8 94.0(15) . .
F12 P2 F7 88.5(14) . .
F12 P2 F11 87.8(15) . .
F9 P2 F10 86.9(14) . .
F9 P2 F8 90.0(14) . .
F10 P2 F8 85.2(13) . .
F7 P2 F9 87.0(14) . .
F7 P2 F10 92.4(15) . .
F7 P2 F8 176.3(17) . .
F7 P2 F11 90.1(14) . .
F11 P2 F9 176.4(19) . .
F11 P2 F10 91.0(14) . .
F11 P2 F8 92.7(14) . .
F13 P3 F15 87.2(7) . .
F13 P3 F17 90.3(8) . .
F13 P3 F16 84.2(9) . .
F15 P3 F16 90.0(6) . .
F17 P3 F15 177.5(8) . .
F17 P3 F16 89.8(8) . .
F14 P3 F13 169.4(10) . .
F14 P3 F15 92.8(8) . .
F14 P3 F17 89.6(8) . .
F14 P3 F16 85.2(9) . .
F18 P3 F13 97.9(11) . .
F18 P3 F15 90.4(7) . .
F18 P3 F17 89.8(9) . .
F18 P3 F14 92.7(10) . .
F18 P3 F16 177.9(10) . .
F23 P4 F22 93.0(15) . .
F23 P4 F19 90.5(15) . .
F23 P4 F24 89.9(16) . .
F23 P4 F20 81.4(15) . .
F23 P4 F21 174.4(17) . .
F19 P4 F22 85.1(13) . .
F19 P4 F20 171.3(17) . .
F24 P4 F22 174.8(16) . .
F24 P4 F19 90.7(13) . .
F24 P4 F20 86.2(14) . .
F20 P4 F22 98.4(13) . .
F21 P4 F22 81.8(15) . .
F21 P4 F19 91.3(16) . .
F21 P4 F24 95.4(16) . .
F21 P4 F20 97.0(15) . .
F25 P5 F28 80.2(18) . .
F27 P5 F28 87.2(15) . .
F27 P5 F25 87.1(13) . .
F29 P5 F28 89.0(14) . .
F29 P5 F25 89.7(15) . .
F29 P5 F27 175(2) . .
F26 P5 F28 93.4(15) . .
F26 P5 F25 173(2) . .
F26 P5 F27 95.5(16) . .
F26 P5 F29 87(2) . .
F26 P5 F30 97.6(16) . .
F30 P5 F28 169.0(18) . .
F30 P5 F25 88.9(14) . .
F30 P5 F27 91.2(14) . .
F30 P5 F29 92(2) . .
N1F C58 C59 174(3) . .
C58 C59 H59A 109.5 . .
C58 C59 H59B 109.5 . .
C58 C59 H59C 109.5 . .
H59A C59 H59B 109.5 . .
H59A C59 H59C 109.5 . .
H59B C59 H59C 109.5 . .

loop_
_geom_bond_atom_site_label_1
_geom_bond_atom_site_label_2
_geom_bond_distance
_geom_bond_site_symmetry_2
Pt1 N1 2.037(12) .
Pt1 N2 2.031(12) .
Pt1 N3 2.021(12) .
Pt1 N6 2.034(11) 7_656
N1 H1A 0.9200 .
N1 H1B 0.9200 .
N1 C1 1.45(2) .
N2 H2A 0.9200 .
N2 H2B 0.9200 .
N2 C2 1.51(2) .
N3 C3 1.362(18) .
N3 C7 1.319(17) .
N4 C10 1.330(18) .
N4 C11 1.376(17) .
N4 C13 1.478(17) .
N5 C13 1.484(17) .
N5 C14 1.334(18) .
N5 C18 1.341(18) .
N6 Pt1 2.034(11) 7_656
N6 C21 1.30(2) .
N6 C22 1.30(2) .
C1 H1C 0.9900 .
C1 H1D 0.9900 .
C1 C2 1.45(3) .
C2 H2C 0.9900 .
C2 H2D 0.9900 .
C3 H3 0.9500 .
C3 C4 1.36(2) .
C4 H4 0.9500 .
C4 C5 1.413(18) .
C5 C6 1.385(18) .
C5 C8 1.470(18) .
C6 H6 0.9500 .
C6 C7 1.384(19) .
C7 H7 0.9500 .
C8 C9 1.405(18) .
C8 C12 1.392(18) .
C9 H9 0.9500 .
C9 C10 1.365(19) .
C10 H10 0.9500 .
C11 H11 0.9500 .
C11 C12 1.391(18) .
C12 H12 0.9500 .
C13 H13A 0.9900 .
C13 H13B 0.9900 .
C14 H14 0.9500 .
C14 C15 1.38(2) .
C15 H15 0.9500 .
C15 C16 1.39(2) .
C16 C17 1.41(2) .
C16 C19 1.472(19) .
C17 H17 0.9500 .
C17 C18 1.36(2) .
C18 H18 0.9500 .
C19 C20 1.33(2) .
C19 C23 1.36(2) .
C20 H20 0.9500 .
C20 C21 1.39(2) .
C21 H21 0.9500 .
C22 H22 0.9500 .
C22 C23 1.39(2) .
C23 H23 0.9500 .
S1 C24 1.769(14) .
S1 C26 1.756(15) .
S2 C25 1.749(14) .
S2 C26 1.776(15) .
S3 C27 1.766(15) .
S3 C28 1.756(15) .
S4 C27 1.763(15) .
S4 C29 1.739(15) .
O1 C30 1.413(17) .
O1 C31 1.418(18) .
O2 C32 1.348(17) .
O2 C33 1.401(18) .
O3 C34 1.453(18) .
O3 C35 1.417(17) .
O4 C36 1.402(17) .
O4 C37 1.407(18) .
O5 C38 1.445(18) .
O5 C39 1.342(17) .
O6 C44 1.377(16) .
O6 C49 1.436(17) .
O7 C50 1.430(18) .
O7 C51 1.389(18) .
O8 C52 1.396(19) .
O8 C53 1.417(18) .
O9 C54 1.422(17) .
O9 C55 1.423(19) .
O10 C56 1.414(16) .
O10 C57 1.423(17) .
C24 C25 1.31(2) .
C24 C57 1.51(2) .
C25 H25 0.9500 .
C26 C27 1.31(2) .
C28 H28 0.9500 .
C28 C29 1.29(2) .
C29 C30 1.50(2) .
C30 H30A 0.9900 .
C30 H30B 0.9900 .
C31 H31A 0.9900 .
C31 H31B 0.9900 .
C31 C32 1.51(2) .
C32 H32A 0.9900 .
C32 H32B 0.9900 .
C33 H33A 0.9900 .
C33 H33B 0.9900 .
C33 C34 1.51(2) .
C34 H34A 0.9900 .
C34 H34B 0.9900 .
C35 H35A 0.9900 .
C35 H35B 0.9900 .
C35 C36 1.47(2) .
C36 H36A 0.9900 .
C36 H36B 0.9900 .
C37 H37A 0.9900 .
C37 H37B 0.9900 .
C37 C38 1.56(2) .
C38 H38A 0.9900 .
C38 H38B 0.9900 .
C39 C40 1.366(19) .
C39 C48 1.46(2) .
C40 H40 0.9500 .
C40 C41 1.41(2) .
C41 H41 0.9500 .
C41 C42 1.35(2) .
C42 H42 0.9500 .
C42 C43 1.448(18) .
C43 C44 1.409(19) .
C43 C48 1.430(19) .
C44 C45 1.366(19) .
C45 H45 0.9500 .
C45 C46 1.43(2) .
C46 H46 0.9500 .
C46 C47 1.36(2) .
C47 H47 0.9500 .
C47 C48 1.413(18) .
C49 H49A 0.9900 .
C49 H49B 0.9900 .
C49 C50 1.50(2) .
C50 H50A 0.9900 .
C50 H50B 0.9900 .
C51 H51A 0.9900 .
C51 H51B 0.9900 .
C51 C52 1.50(2) .
C52 H52A 0.9900 .
C52 H52B 0.9900 .
C53 H53A 0.9900 .
C53 H53B 0.9900 .
C53 C54 1.49(2) .
C54 H54A 0.9900 .
C54 H54B 0.9900 .
C55 H55A 0.9900 .
C55 H55B 0.9900 .
C55 C56 1.47(2) .
C56 H56A 0.9900 .
C56 H56B 0.9900 .
C57 H57A 0.9900 .
C57 H57B 0.9900 .
P1 F1 1.589(10) .
P1 F2 1.599(10) .
P1 F3 1.603(11) .
P1 F4 1.594(12) .
P1 F5 1.612(11) .
P1 F6 1.591(10) .
P2 F12 1.48(3) .
P2 F9 1.61(2) .
P2 F10 1.65(3) .
P2 F8 1.67(3) .
P2 F7 1.54(3) .
P2 F11 1.56(3) .
P3 F13 1.548(15) .
P3 F15 1.600(11) .
P3 F17 1.594(13) .
P3 F14 1.537(15) .
P3 F18 1.513(17) .
P3 F16 1.633(15) .
P4 F22 1.64(3) .
P4 F23 1.43(3) .
P4 F19 1.59(2) .
P4 F24 1.55(3) .
P4 F20 1.64(3) .
P4 F21 1.43(3) .
P5 F28 1.65(3) .
P5 F25 1.65(3) .
P5 F27 1.60(3) .
P5 F29 1.56(4) .
P5 F26 1.42(3) .
P5 F30 1.55(3) .
N1F C58 1.13(3) .
C58 C59 1.39(4) .
C59 H59A 0.9800 .
C59 H59B 0.9800 .
C59 H59C 0.9800 .

loop_
_geom_torsion_atom_site_label_1
_geom_torsion_atom_site_label_2
_geom_torsion_atom_site_label_3
_geom_torsion_atom_site_label_4
_geom_torsion
_geom_torsion_site_symmetry_1
Pt1 N1 C1 C2 -26(3) .
Pt1 N2 C2 C1 -30(3) .
Pt1 N3 C3 C4 -173.0(10) .
Pt1 N3 C7 C6 174.7(9) .
Pt1 N6 C21 C20 -176.6(14) 7_656
Pt1 N6 C22 C23 176.9(13) 7_656
N1 C1 C2 N2 37(3) .
N3 C3 C4 C5 -2(2) .
N4 C11 C12 C8 -0.3(18) .
N5 C14 C15 C16 -2(3) .
N6 C22 C23 C19 4(3) .
C3 N3 C7 C6 -1.9(19) .
C3 C4 C5 C6 -1.4(19) .
C3 C4 C5 C8 176.4(12) .
C4 C5 C6 C7 2.9(18) .
C4 C5 C8 C9 -17.9(18) .
C4 C5 C8 C12 164.5(12) .
C5 C6 C7 N3 -1.4(19) .
C5 C8 C9 C10 -177.6(12) .
C5 C8 C12 C11 177.4(11) .
C6 C5 C8 C9 159.7(12) .
C6 C5 C8 C12 -17.8(18) .
C7 N3 C3 C4 3(2) .
C8 C5 C6 C7 -174.9(11) .
C8 C9 C10 N4 1(2) .
C9 C8 C12 C11 -0.3(18) .
C10 N4 C11 C12 1.1(18) .
C10 N4 C13 N5 -91.1(14) .
C11 N4 C10 C9 -1.3(19) .
C11 N4 C13 N5 87.2(13) .
C12 C8 C9 C10 0.1(18) .
C13 N4 C10 C9 176.9(12) .
C13 N4 C11 C12 -177.1(11) .
C13 N5 C14 C15 178.4(14) .
C13 N5 C18 C17 -175.8(13) .
C14 N5 C13 N4 -102.2(14) .
C14 N5 C18 C17 2(2) .
C14 C15 C16 C17 1(2) .
C14 C15 C16 C19 -177.5(15) .
C15 C16 C17 C18 1(2) .
C15 C16 C19 C20 33(2) .
C15 C16 C19 C23 -150.7(16) .
C16 C17 C18 N5 -3(2) .
C16 C19 C20 C21 -177.3(15) .
C16 C19 C23 C22 177.4(15) .
C17 C16 C19 C20 -146.1(15) .
C17 C16 C19 C23 30(2) .
C18 N5 C13 N4 76.0(15) .
C18 N5 C14 C15 0(2) .
C19 C16 C17 C18 179.9(13) .
C19 C20 C21 N6 -4(3) .
C20 C19 C23 C22 -6(2) .
C21 N6 C22 C23 -1(3) .
C22 N6 C21 C20 2(3) .
C23 C19 C20 C21 6(2) .
S1 C24 C25 S2 -0.1(17) .
S1 C24 C57 O10 -60.7(16) .
S1 C26 C27 S3 2.7(19) .
S1 C26 C27 S4 -177.4(8) .
S2 C26 C27 S3 -176.2(8) .
S2 C26 C27 S4 3.7(18) .
S3 C28 C29 S4 -3.7(17) .
S3 C28 C29 C30 175.0(11) .
S4 C29 C30 O1 -63.8(16) .
O1 C31 C32 O2 62.1(18) .
O2 C33 C34 O3 52.3(19) .
O3 C35 C36 O4 67.5(16) .
O4 C37 C38 O5 -63.7(15) .
O5 C39 C40 C41 177.5(12) .
O5 C39 C48 C43 -178.6(11) .
O5 C39 C48 C47 2.3(17) .
O6 C44 C45 C46 -178.8(12) .
O6 C49 C50 O7 -69.9(15) .
O7 C51 C52 O8 60.7(19) .
O8 C53 C54 O9 67.5(17) .
O9 C55 C56 O10 65.1(16) .
C24 S1 C26 S2 20.2(9) .
C24 S1 C26 C27 -158.8(13) .
C25 S2 C26 S1 -20.2(9) .
C25 S2 C26 C27 158.8(13) .
C25 C24 C57 O10 123.5(16) .
C26 S1 C24 C25 -12.3(13) .
C26 S1 C24 C57 171.5(12) .
C26 S2 C25 C24 12.4(13) .
C27 S3 C28 C29 13.5(13) .
C27 S4 C29 C28 -8.2(13) .
C27 S4 C29 C30 172.9(11) .
C28 S3 C27 S4 -18.2(9) .
C28 S3 C27 C26 161.7(13) .
C28 C29 C30 O1 117.5(17) .
C29 S4 C27 S3 17.0(9) .
C29 S4 C27 C26 -162.9(13) .
C30 O1 C31 C32 177.4(13) .
C31 O1 C30 C29 -175.5(13) .
C32 O2 C33 C34 58.2(18) .
C33 O2 C32 C31 166.1(13) .
C34 O3 C35 C36 172.5(12) .
C35 O3 C34 C33 -170.7(13) .
C36 O4 C37 C38 84.2(15) .
C37 O4 C36 C35 136.2(13) .
C38 O5 C39 C40 1.8(18) .
C38 O5 C39 C48 -179.3(11) .
C39 O5 C38 C37 -175.0(11) .
C39 C40 C41 C42 2(2) .
C40 C39 C48 C43 0.3(18) .
C40 C39 C48 C47 -178.7(12) .
C40 C41 C42 C43 -1.0(19) .
C41 C42 C43 C44 -179.6(12) .
C41 C42 C43 C48 0.1(18) .
C42 C43 C44 O6 -0.4(17) .
C42 C43 C44 C45 179.5(12) .
C42 C43 C48 C39 0.3(17) .
C42 C43 C48 C47 179.4(11) .
C43 C44 C45 C46 1.4(19) .
C44 O6 C49 C50 -177.1(11) .
C44 C43 C48 C39 179.9(11) .
C44 C43 C48 C47 -0.9(18) .
C44 C45 C46 C47 -2(2) .
C45 C46 C47 C48 1(2) .
C46 C47 C48 C39 179.8(12) .
C46 C47 C48 C43 0.7(19) .
C48 C39 C40 C41 -1.3(19) .
C48 C43 C44 O6 180.0(11) .
C48 C43 C44 C45 -0.1(19) .
C49 O6 C44 C43 169.0(11) .
C49 O6 C44 C45 -10.8(18) .
C50 O7 C51 C52 -176.6(14) .
C51 O7 C50 C49 -178.4(13) .
C52 O8 C53 C54 177.6(13) .
C53 O8 C52 C51 70.0(17) .
C54 O9 C55 C56 75.9(15) .
C55 O9 C54 C53 146.0(13) .
C56 O10 C57 C24 -176.5(12) .
C57 O10 C56 C55 171.1(13) .
C57 C24 C25 S2 175.7(12) .

loop_
_smtbx_masks_void_nr
_smtbx_masks_void_average_x
_smtbx_masks_void_average_y
_smtbx_masks_void_average_z
_smtbx_masks_void_volume
_smtbx_masks_void_count_electrons
1 0.000 0.500 -0.170 1229.2 248.3
2 0.500 0.000 0.747 1229.2 248.3
